data_7115752
loop_
_publ_author_name
'Mohamed R. Saber'
'Kim R. Dunbar'

_publ_section_title
;
 Ligands effects on the magnetic anisotropy of tetrahedral cobalt
 complexes
;
_journal_name_full Chem.Commun.
_journal_page_first 12266
_journal_paper_doi 10.1039/C4cc05724D
_journal_volume 50
_journal_year 2014
_chemical_formula_moiety 'C36 H30 Co I2 P2'
_chemical_formula_sum 'C36 H30 Co I2 P2'
_chemical_formula_weight 837.27
_chemical_name_common Co(PPh3)2I2
_chemical_name_systematic
; 
 ? 
;
_space_group_IT_number 14
_symmetry_cell_setting monoclinic
_symmetry_Int_Tables_number 14
_symmetry_space_group_name_Hall '-P 2ybc'
_symmetry_space_group_name_H-M 'P 1 21/c 1'
_atom_sites_solution_hydrogens geom
_atom_sites_solution_primary direct
_atom_sites_solution_secondary difmap
_audit_creation_method SHELXL-97
_cell_angle_alpha 90.00
_cell_angle_beta 112.23(3)
_cell_angle_gamma 90.00
_cell_formula_units_Z 4
_cell_length_a 19.165(4)
_cell_length_b 10.198(2)
_cell_length_c 17.929(4)
_cell_measurement_temperature 110(2)
_cell_volume 3243.7(14)
_computing_cell_refinement 'SAINT v7.60A (Bruker 2008)'
_computing_data_collection 'APEXII (Bruker 2008)'
_computing_data_reduction 'SAINT v7.60A, XPREP v2008/2 (Bruker 2008)'
_computing_molecular_graphics 'X-Seed (Barbour, 1999)'
_computing_publication_material 'SHELXL-97 (Sheldrick, 1997)'
_computing_structure_refinement 'SHELXS-97 (Sheldrick, 2008)'
_computing_structure_solution 'SHELXS-97 (Sheldrick, 2008)'
_diffrn_ambient_temperature 110(2)
_diffrn_measured_fraction_theta_full 0.997
_diffrn_measured_fraction_theta_max 0.997
_diffrn_measurement_device_type 'Bruker APEX-II CCD'
_diffrn_measurement_method '\w scans'
_diffrn_radiation_monochromator graphite
_diffrn_radiation_source 'fine-focus sealed tube'
_diffrn_radiation_type MoK\a
_diffrn_radiation_wavelength 0.71073
_diffrn_reflns_av_R_equivalents 0.0382
_diffrn_reflns_av_sigmaI/netI 0.0279
_diffrn_reflns_limit_h_max 24
_diffrn_reflns_limit_h_min -24
_diffrn_reflns_limit_k_max 13
_diffrn_reflns_limit_k_min -13
_diffrn_reflns_limit_l_max 23
_diffrn_reflns_limit_l_min -23
_diffrn_reflns_number 37469
_diffrn_reflns_theta_full 27.60
_diffrn_reflns_theta_max 27.60
_diffrn_reflns_theta_min 2.28
_exptl_absorpt_coefficient_mu 2.555
_exptl_absorpt_correction_T_max 0.7456
_exptl_absorpt_correction_T_min 0.6155
_exptl_absorpt_correction_type multi-scan
_exptl_absorpt_process_details 'Bruker AXS Scale, SADABS (Bruker 2008)'
_exptl_crystal_colour Reddish
_exptl_crystal_density_diffrn 1.715
_exptl_crystal_density_method 'not measured'
_exptl_crystal_description Block
_exptl_crystal_F_000 1636
_exptl_crystal_size_max 0.16
_exptl_crystal_size_mid 0.1
_exptl_crystal_size_min 0.05
_refine_diff_density_max 0.699
_refine_diff_density_min -0.512
_refine_diff_density_rms 0.073
_refine_ls_extinction_method none
_refine_ls_goodness_of_fit_ref 1.026
_refine_ls_hydrogen_treatment mixed
_refine_ls_matrix_type full
_refine_ls_number_parameters 370
_refine_ls_number_reflns 7504
_refine_ls_number_restraints 0
_refine_ls_restrained_S_all 1.026
_refine_ls_R_factor_all 0.0291
_refine_ls_R_factor_gt 0.0236
_refine_ls_shift/su_max 0.005
_refine_ls_shift/su_mean 0.001
_refine_ls_structure_factor_coef Fsqd
_refine_ls_weighting_details 'calc w=1/[\s^2^(Fo^2^)+(0.0212P)^2^+2.1864P] where P=(Fo^2^+2Fc^2^)/3'
_refine_ls_weighting_scheme calc
_refine_ls_wR_factor_gt 0.0535
_refine_ls_wR_factor_ref 0.0562
_reflns_number_gt 6602
_reflns_number_total 7504
_reflns_threshold_expression >2sigma(I)
_cod_data_source_file c4cc05724d2.cif
_cod_data_source_block g:\frames\apex23\cop_2\work\cop
_cod_original_cell_volume 3243.7(11)
_cod_original_sg_symbol_H-M P21/c
_cod_database_code 7115752

loop_
_symmetry_equiv_pos_as_xyz
'x, y, z'
'-x, y+1/2, -z+1/2'
'-x, -y, -z'
'x, -y-1/2, z-1/2'

loop_
_atom_site_label
_atom_site_type_symbol
_atom_site_fract_x
_atom_site_fract_y
_atom_site_fract_z
_atom_site_U_iso_or_equiv
_atom_site_adp_type
_atom_site_occupancy
_atom_site_symmetry_multiplicity
_atom_site_calc_flag
_atom_site_refinement_flags
I1 I 0.106506(8) 0.274318(14) 0.391388(9) 0.02612(5) Uani 1 1 d .
I2 I 0.334446(10) 0.207394(16) 0.429180(11) 0.03675(5) Uani 1 1 d .
Co1 Co 0.236731(16) 0.37635(3) 0.431758(17) 0.01873(7) Uani 1 1 d .
P2 P 0.22219(3) 0.55216(5) 0.33892(3) 0.01782(11) Uani 1 1 d .
P1 P 0.27326(3) 0.46813(5) 0.56519(3) 0.01832(11) Uani 1 1 d .
C4 C 0.44365(14) 0.2266(3) 0.76929(15) 0.0326(6) Uani 1 1 d .
H4 H 0.4768 0.1771 0.8133 0.039 Uiso 1 1 calc R
C25 C 0.17388(12) 0.5113(2) 0.23259(12) 0.0187(4) Uani 1 1 d .
C24 C 0.30906(14) 0.7667(2) 0.32130(14) 0.0294(5) Uani 1 1 d .
H24 H 0.2633 0.8149 0.3008 0.035 Uiso 1 1 calc R
C31 C 0.16149(12) 0.6781(2) 0.35492(12) 0.0192(4) Uani 1 1 d .
C7 C 0.19990(12) 0.4869(2) 0.60627(13) 0.0204(4) Uani 1 1 d .
C8 C 0.21310(13) 0.4590(2) 0.68670(13) 0.0239(5) Uani 1 1 d .
H8 H 0.2606 0.4249 0.7209 0.029 Uiso 1 1 calc R
C13 C 0.31244(12) 0.6328(2) 0.57313(12) 0.0212(4) Uani 1 1 d .
C14 C 0.37050(13) 0.6542(2) 0.54590(13) 0.0275(5) Uani 1 1 d .
H14 H 0.3918 0.5823 0.5282 0.033 Uiso 1 1 calc R
C32 C 0.19043(13) 0.7893(2) 0.40159(13) 0.0225(4) Uani 1 1 d .
H32 H 0.2434 0.8013 0.4264 0.027 Uiso 1 1 calc R
C18 C 0.28273(14) 0.7393(2) 0.60072(14) 0.0281(5) Uani 1 1 d .
H18 H 0.2441 0.7255 0.6210 0.034 Uiso 1 1 calc R
C21 C 0.44175(15) 0.6251(3) 0.37461(18) 0.0411(7) Uani 1 1 d .
H21 H 0.4872 0.5758 0.3916 0.049 Uiso 1 1 calc R
C30 C 0.14108(13) 0.6105(2) 0.17612(13) 0.0245(5) Uani 1 1 d .
H30 H 0.1433 0.6991 0.1933 0.029 Uiso 1 1 calc R
C36 C 0.08346(13) 0.6587(2) 0.32205(13) 0.0243(5) Uani 1 1 d .
H36 H 0.0630 0.5820 0.2915 0.029 Uiso 1 1 calc R
C19 C 0.30795(13) 0.6358(2) 0.34275(13) 0.0225(4) Uani 1 1 d .
C3 C 0.45700(14) 0.3586(3) 0.76328(15) 0.0319(5) Uani 1 1 d .
H3 H 0.5001 0.3989 0.8023 0.038 Uiso 1 1 calc R
C33 C 0.14211(14) 0.8826(2) 0.41203(14) 0.0282(5) Uani 1 1 d .
H33 H 0.1621 0.9595 0.4426 0.034 Uiso 1 1 calc R
C34 C 0.06491(14) 0.8636(2) 0.37798(14) 0.0298(5) Uani 1 1 d .
H34 H 0.0319 0.9278 0.3849 0.036 Uiso 1 1 calc R
C16 C 0.36640(15) 0.8857(3) 0.56983(15) 0.0378(6) Uani 1 1 d .
H16 H 0.3841 0.9721 0.5676 0.045 Uiso 1 1 calc R
C1 C 0.34506(12) 0.3736(2) 0.64272(12) 0.0202(4) Uani 1 1 d .
C26 C 0.17043(12) 0.3823(2) 0.20661(13) 0.0225(4) Uani 1 1 d .
H26 H 0.1928 0.3145 0.2444 0.027 Uiso 1 1 calc R
C28 C 0.10191(13) 0.4505(2) 0.07002(13) 0.0247(5) Uani 1 1 d .
H28 H 0.0773 0.4298 0.0145 0.030 Uiso 1 1 calc R
C6 C 0.33320(14) 0.2392(2) 0.64792(14) 0.0273(5) Uani 1 1 d .
H6 H 0.2914 0.1975 0.6078 0.033 Uiso 1 1 calc R
C17 C 0.30967(15) 0.8652(2) 0.59844(15) 0.0358(6) Uani 1 1 d .
H17 H 0.2890 0.9374 0.6166 0.043 Uiso 1 1 calc R
C29 C 0.10549(14) 0.5796(2) 0.09564(13) 0.0273(5) Uani 1 1 d .
H29 H 0.0833 0.6471 0.0575 0.033 Uiso 1 1 calc R
C9 C 0.15734(14) 0.4809(2) 0.71729(14) 0.0290(5) Uani 1 1 d .
H9 H 0.1665 0.4607 0.7719 0.035 Uiso 1 1 calc R
C27 C 0.13426(13) 0.3523(2) 0.12540(14) 0.0261(5) Uani 1 1 d .
H27 H 0.1318 0.2639 0.1079 0.031 Uiso 1 1 calc R
C35 C 0.03583(14) 0.7518(2) 0.33410(15) 0.0301(5) Uani 1 1 d .
H35 H -0.0171 0.7382 0.3119 0.036 Uiso 1 1 calc R
C2 C 0.40760(12) 0.4324(2) 0.70039(13) 0.0253(5) Uani 1 1 d .
H2 H 0.4166 0.5234 0.6968 0.030 Uiso 1 1 calc R
C15 C 0.39758(15) 0.7804(3) 0.54440(15) 0.0355(6) Uani 1 1 d .
H15 H 0.4374 0.7944 0.5260 0.043 Uiso 1 1 calc R
C5 C 0.38251(15) 0.1667(2) 0.71173(14) 0.0314(5) Uani 1 1 d .
H5 H 0.3740 0.0756 0.7157 0.038 Uiso 1 1 calc R
C12 C 0.12988(12) 0.5372(2) 0.55677(14) 0.0255(5) Uani 1 1 d .
H12 H 0.1198 0.5559 0.5018 0.031 Uiso 1 1 calc R
C20 C 0.37516(13) 0.5644(2) 0.36830(15) 0.0312(5) Uani 1 1 d .
H20 H 0.3751 0.4742 0.3814 0.037 Uiso 1 1 calc R
C22 C 0.44288(16) 0.7558(3) 0.35660(18) 0.0422(7) Uani 1 1 d .
H22 H 0.4891 0.7971 0.3627 0.051 Uiso 1 1 calc R
C23 C 0.37639(16) 0.8274(3) 0.32957(16) 0.0373(6) Uani 1 1 d .
H23 H 0.3770 0.9176 0.3168 0.045 Uiso 1 1 calc R
C11 C 0.07494(13) 0.5598(2) 0.58837(15) 0.0301(5) Uani 1 1 d .
H11 H 0.0275 0.5949 0.5548 0.036 Uiso 1 1 calc R
C10 C 0.08861(14) 0.5320(2) 0.66795(15) 0.0312(5) Uani 1 1 d .
H10 H 0.0507 0.5480 0.6889 0.037 Uiso 1 1 calc R

loop_
_atom_site_aniso_label
_atom_site_aniso_U_11
_atom_site_aniso_U_22
_atom_site_aniso_U_33
_atom_site_aniso_U_23
_atom_site_aniso_U_13
_atom_site_aniso_U_12
I1 0.02785(8) 0.02415(8) 0.02606(8) -0.00067(6) 0.00986(6) -0.00472(6)
I2 0.04656(11) 0.03166(9) 0.03774(10) 0.00892(7) 0.02242(8) 0.01933(7)
Co1 0.02261(15) 0.01722(14) 0.01599(14) 0.00128(11) 0.00688(12) 0.00190(11)
P2 0.0212(3) 0.0172(2) 0.0155(2) 0.0010(2) 0.0074(2) 0.0019(2)
P1 0.0191(3) 0.0180(3) 0.0167(3) 0.0003(2) 0.0054(2) 0.0005(2)
C4 0.0321(13) 0.0388(14) 0.0241(12) 0.0049(10) 0.0075(10) 0.0139(11)
C25 0.0207(10) 0.0212(10) 0.0153(9) -0.0007(8) 0.0078(8) -0.0004(8)
C24 0.0338(13) 0.0298(12) 0.0267(12) 0.0053(10) 0.0136(11) -0.0026(10)
C31 0.0249(11) 0.0188(10) 0.0145(10) 0.0033(8) 0.0083(8) 0.0036(8)
C7 0.0225(11) 0.0167(10) 0.0217(10) -0.0048(8) 0.0080(9) -0.0021(8)
C8 0.0267(11) 0.0212(11) 0.0235(11) -0.0022(9) 0.0092(9) -0.0025(9)
C13 0.0220(11) 0.0219(11) 0.0146(10) 0.0021(8) 0.0013(8) -0.0022(8)
C14 0.0254(12) 0.0313(12) 0.0205(11) 0.0027(9) 0.0026(9) -0.0028(10)
C32 0.0241(11) 0.0239(11) 0.0176(10) -0.0016(8) 0.0056(9) 0.0011(9)
C18 0.0323(13) 0.0235(11) 0.0252(12) -0.0036(9) 0.0071(10) -0.0018(10)
C21 0.0296(14) 0.0470(16) 0.0535(17) -0.0008(13) 0.0234(13) 0.0043(12)
C30 0.0360(13) 0.0166(10) 0.0209(11) 0.0001(8) 0.0108(10) 0.0011(9)
C36 0.0262(12) 0.0244(11) 0.0240(11) -0.0020(9) 0.0114(10) -0.0011(9)
C19 0.0264(11) 0.0255(11) 0.0182(10) 0.0001(9) 0.0113(9) 0.0003(9)
C3 0.0249(12) 0.0380(14) 0.0265(12) -0.0018(10) 0.0026(10) 0.0015(10)
C33 0.0369(13) 0.0237(11) 0.0228(11) -0.0049(9) 0.0100(10) 0.0026(10)
C34 0.0357(13) 0.0290(12) 0.0262(12) -0.0009(10) 0.0135(11) 0.0121(10)
C16 0.0417(15) 0.0286(13) 0.0274(13) 0.0041(10) -0.0047(11) -0.0131(11)
C1 0.0202(10) 0.0239(11) 0.0169(10) 0.0001(8) 0.0076(8) 0.0030(8)
C26 0.0272(11) 0.0196(10) 0.0205(11) 0.0034(8) 0.0086(9) 0.0054(9)
C28 0.0282(12) 0.0292(12) 0.0156(10) -0.0023(9) 0.0071(9) -0.0012(9)
C6 0.0318(13) 0.0247(11) 0.0224(11) 0.0002(9) 0.0070(10) 0.0003(10)
C17 0.0416(15) 0.0243(12) 0.0316(13) -0.0032(10) 0.0026(12) -0.0029(11)
C29 0.0396(14) 0.0226(11) 0.0194(11) 0.0059(9) 0.0108(10) 0.0022(10)
C9 0.0386(14) 0.0241(11) 0.0289(12) -0.0060(10) 0.0182(11) -0.0066(10)
C27 0.0332(13) 0.0194(11) 0.0262(12) -0.0042(9) 0.0118(10) 0.0004(9)
C35 0.0241(12) 0.0370(13) 0.0298(13) -0.0005(10) 0.0111(10) 0.0034(10)
C2 0.0234(11) 0.0273(12) 0.0241(11) 0.0002(9) 0.0075(9) 0.0006(9)
C15 0.0325(14) 0.0438(15) 0.0235(12) 0.0087(11) 0.0029(10) -0.0135(11)
C5 0.0432(15) 0.0229(12) 0.0268(12) 0.0040(10) 0.0117(11) 0.0072(10)
C12 0.0247(11) 0.0249(11) 0.0243(11) -0.0049(9) 0.0065(9) -0.0005(9)
C20 0.0291(12) 0.0301(13) 0.0386(14) -0.0009(11) 0.0176(11) 0.0038(10)
C22 0.0354(15) 0.0492(17) 0.0520(17) -0.0071(14) 0.0278(14) -0.0148(13)
C23 0.0443(16) 0.0348(14) 0.0385(15) 0.0048(12) 0.0221(13) -0.0084(12)
C11 0.0220(11) 0.0286(12) 0.0368(13) -0.0091(10) 0.0079(10) -0.0006(9)
C10 0.0313(13) 0.0267(12) 0.0437(15) -0.0121(11) 0.0233(12) -0.0072(10)

loop_
_atom_type_symbol
_atom_type_description
_atom_type_scat_dispersion_real
_atom_type_scat_dispersion_imag
_atom_type_scat_source
C C 0.0033 0.0016 'International Tables Vol C Tables 4.2.6.8 and 6.1.1.4'
H H 0.0000 0.0000 'International Tables Vol C Tables 4.2.6.8 and 6.1.1.4'
P P 0.1023 0.0942 'International Tables Vol C Tables 4.2.6.8 and 6.1.1.4'
Co Co 0.3494 0.9721 'International Tables Vol C Tables 4.2.6.8 and 6.1.1.4'
I I -0.4742 1.8119 'International Tables Vol C Tables 4.2.6.8 and 6.1.1.4'

loop_
_geom_angle_atom_site_label_1
_geom_angle_atom_site_label_2
_geom_angle_atom_site_label_3
_geom_angle
P2 Co1 P1 108.25(3)
P2 Co1 I1 105.39(3)
P1 Co1 I1 109.04(3)
P2 Co1 I2 112.70(2)
P1 Co1 I2 109.84(3)
I1 Co1 I2 111.443(19)
C25 P2 C31 102.90(10)
C25 P2 C19 103.84(10)
C31 P2 C19 106.44(10)
C25 P2 Co1 115.81(7)
C31 P2 Co1 109.35(7)
C19 P2 Co1 117.20(8)
C1 P1 C13 104.97(10)
C1 P1 C7 102.86(10)
C13 P1 C7 103.23(10)
C1 P1 Co1 113.84(7)
C13 P1 Co1 113.03(7)
C7 P1 Co1 117.47(7)
C5 C4 C3 120.3(2)
C26 C25 C30 119.38(19)
C26 C25 P2 120.53(16)
C30 C25 P2 120.08(16)
C23 C24 C19 120.6(2)
C32 C31 C36 119.1(2)
C32 C31 P2 122.26(17)
C36 C31 P2 118.53(16)
C12 C7 C8 119.1(2)
C12 C7 P1 118.89(17)
C8 C7 P1 121.91(17)
C9 C8 C7 120.6(2)
C14 C13 C18 119.3(2)
C14 C13 P1 118.52(17)
C18 C13 P1 122.10(17)
C15 C14 C13 120.4(2)
C33 C32 C31 120.3(2)
C17 C18 C13 120.0(2)
C22 C21 C20 120.7(3)
C29 C30 C25 120.0(2)
C35 C36 C31 119.9(2)
C24 C19 C20 118.8(2)
C24 C19 P2 122.96(18)
C20 C19 P2 118.26(17)
C4 C3 C2 120.1(2)
C34 C33 C32 120.0(2)
C35 C34 C33 120.1(2)
C17 C16 C15 120.1(2)
C2 C1 C6 119.3(2)
C2 C1 P1 122.07(17)
C6 C1 P1 118.38(17)
C25 C26 C27 120.1(2)
C27 C28 C29 119.9(2)
C5 C6 C1 120.0(2)
C16 C17 C18 120.2(2)
C30 C29 C28 120.4(2)
C10 C9 C8 119.8(2)
C28 C27 C26 120.2(2)
C34 C35 C36 120.4(2)
C1 C2 C3 120.2(2)
C16 C15 C14 119.9(2)
C4 C5 C6 120.1(2)
C11 C12 C7 119.7(2)
C21 C20 C19 120.1(2)
C21 C22 C23 119.9(2)
C22 C23 C24 119.8(3)
C10 C11 C12 120.7(2)
C11 C10 C9 120.2(2)

loop_
_geom_bond_atom_site_label_1
_geom_bond_atom_site_label_2
_geom_bond_distance
I1 Co1 2.5434(6)
I2 Co1 2.5581(5)
Co1 P2 2.3899(7)
Co1 P1 2.4129(8)
P2 C25 1.825(2)
P2 C31 1.827(2)
P2 C19 1.830(2)
P1 C1 1.818(2)
P1 C13 1.823(2)
P1 C7 1.827(2)
C4 C5 1.377(4)
C4 C3 1.382(4)
C25 C26 1.388(3)
C25 C30 1.401(3)
C24 C23 1.388(4)
C24 C19 1.392(3)
C31 C32 1.394(3)
C31 C36 1.399(3)
C7 C12 1.397(3)
C7 C8 1.396(3)
C8 C9 1.391(3)
C13 C14 1.391(3)
C13 C18 1.400(3)
C14 C15 1.392(3)
C32 C33 1.389(3)
C18 C17 1.390(3)
C21 C22 1.373(4)
C21 C20 1.384(4)
C30 C29 1.379(3)
C36 C35 1.389(3)
C19 C20 1.397(3)
C3 C2 1.388(3)
C33 C34 1.384(3)
C34 C35 1.378(3)
C16 C17 1.382(4)
C16 C15 1.387(4)
C1 C2 1.388(3)
C1 C6 1.399(3)
C26 C27 1.389(3)
C28 C27 1.381(3)
C28 C29 1.387(3)
C6 C5 1.390(3)
C9 C10 1.381(3)
C12 C11 1.391(3)
C22 C23 1.387(4)
C11 C10 1.379(4)
